data_7120361
loop_
_publ_author_name
'Pittala, Narsimhulu'
'Th\'etiot, Franck'
'Charles, Catherine'
'Triki, Smail'
'Boukheddaden, Kamel'
'Chastanet, Guillaume'
'Marchivie, Mathieu'

_publ_section_title
;
 Unprecedented trinuclear FeII triazole-based complex exhibiting a
 concerted and complete sharp spin transition above room temperature
;
_journal_name_full 'Chem. Commun.'
_journal_paper_doi 10.1039/C7CC04112H
_journal_year 2017
_chemical_formula_moiety 'C108 H84 Fe3 N42 S6'
_chemical_formula_sum 'C108 H84 Fe3 N42 S6'
_chemical_formula_weight 2330.08
_chemical_name_systematic
;
 ?
;
_space_group_crystal_system trigonal
_space_group_IT_number 148
_space_group_name_Hall '-R 3'
_space_group_name_H-M_alt 'R -3'
_symmetry_space_group_name_Hall '-R 3'
_symmetry_space_group_name_H-M 'R -3 :H'
_atom_sites_solution_hydrogens geom
_audit_creation_date 2017-06-28
_audit_creation_method
;
Olex2 1.2
(compiled Mar 28 2017 19:26:29 for OlexSys, GUI svn.r5337)
;
_audit_update_record
;
2017-06-28 deposited with the CCDC.
2017-06-30 downloaded from the CCDC.
;
_cell_angle_alpha 90
_cell_angle_beta 90
_cell_angle_gamma 120
_cell_formula_units_Z 3
_cell_length_a 25.473(4)
_cell_length_b 25.473(4)
_cell_length_c 14.735(2)
_cell_measurement_reflns_used 829
_cell_measurement_temperature 279.16
_cell_measurement_theta_max 19.58
_cell_measurement_theta_min 2.77
_cell_volume 8280(2)
_computing_molecular_graphics 'Olex2 (Dolomanov et al., 2009)'
_computing_publication_material 'Olex2 (Dolomanov et al., 2009)'
_computing_structure_refinement 'ShelXL (Sheldrick, 2015)'
_computing_structure_solution 'ShelXT (Sheldrick, 2015)'
_diffrn_ambient_temperature 279.16
_diffrn_detector_area_resol_mean 8
_diffrn_measured_fraction_theta_full 0.904
_diffrn_measured_fraction_theta_max 0.904
_diffrn_measurement_device_type 'Bruker SMART APEX CCD area detector'
_diffrn_measurement_method '\w and \f scans'
_diffrn_radiation_type MoK\a
_diffrn_radiation_wavelength 0.71073
_diffrn_reflns_av_R_equivalents 0.0862
_diffrn_reflns_av_unetI/netI 0.2386
_diffrn_reflns_Laue_measured_fraction_full 0.904
_diffrn_reflns_Laue_measured_fraction_max 0.904
_diffrn_reflns_limit_h_max 21
_diffrn_reflns_limit_h_min -30
_diffrn_reflns_limit_k_max 29
_diffrn_reflns_limit_k_min -23
_diffrn_reflns_limit_l_max 12
_diffrn_reflns_limit_l_min -17
_diffrn_reflns_number 6216
_diffrn_reflns_point_group_measured_fraction_full 0.904
_diffrn_reflns_point_group_measured_fraction_max 0.904
_diffrn_reflns_theta_full 25.242
_diffrn_reflns_theta_max 25.242
_diffrn_reflns_theta_min 2.807
_exptl_absorpt_coefficient_mu 0.572
_exptl_absorpt_correction_T_max 0.7453
_exptl_absorpt_correction_T_min 0.6637
_exptl_absorpt_correction_type multi-scan
_exptl_absorpt_process_details
;
SADABS-2012/1 (Bruker,2012) was used for absorption correction.
wR2(int) was 0.0899 before and 0.0555 after correction.
The Ratio of minimum to maximum transmission is 0.8905.
The \l/2 correction factor is 0.0015.
;
_exptl_crystal_colour red
_exptl_crystal_colour_primary red
_exptl_crystal_density_diffrn 1.402
_exptl_crystal_description needle
_exptl_crystal_F_000 3600
_exptl_crystal_size_max 0.2
_exptl_crystal_size_mid 0.02
_exptl_crystal_size_min 0.02
_refine_diff_density_max 0.825
_refine_diff_density_min -0.640
_refine_diff_density_rms 0.084
_refine_ls_extinction_method none
_refine_ls_goodness_of_fit_ref 0.932
_refine_ls_hydrogen_treatment constr
_refine_ls_matrix_type full
_refine_ls_number_parameters 241
_refine_ls_number_reflns 3021
_refine_ls_number_restraints 0
_refine_ls_restrained_S_all 0.932
_refine_ls_R_factor_all 0.2325
_refine_ls_R_factor_gt 0.0580
_refine_ls_shift/su_max 0.000
_refine_ls_shift/su_mean 0.000
_refine_ls_structure_factor_coef Fsqd
_refine_ls_weighting_details 'w=1/[\s^2^(Fo^2^)+(0.0794P)^2^] where P=(Fo^2^+2Fc^2^)/3'
_refine_ls_weighting_scheme calc
_refine_ls_wR_factor_gt 0.1255
_refine_ls_wR_factor_ref 0.1958
_reflns_Friedel_coverage 0.000
_reflns_number_gt 1142
_reflns_number_total 3021
_reflns_threshold_expression 'I > 2\s(I)'
_cod_data_source_file c7cc04112h2.cif
_cod_data_source_block 280K
_cod_original_cell_volume 8280(3)
_cod_database_code 7120361
_shelxl_version_number 2013-4
_shelx_space_group_comment
;
The symmetry employed for this shelxl refinement is uniquely defined
by the following loop, which should always be used as a source of
symmetry information in preference to the above space-group names.
They are only intended as comments.
;
_shelx_estimated_absorpt_t_max 0.989
_shelx_estimated_absorpt_t_min 0.894
_olex2_refinement_description
;
1. Fixed Uiso
 At 1.2 times of:
  All C(H) groups, All C(H,H) groups
 At 1.5 times of:
  All C(H,H,H) groups
2.a Secondary CH2 refined with riding coordinates:
 C3(H3A,H3B), C17(H17A,H17B)
2.b Aromatic/amide H refined with riding coordinates:
 C1(H1), C2(H2), C5(H5), C6(H6), C7(H7), C8(H8), C9(H9)
2.c Idealised Me refined as rotating group:
 C18(H18A,H18B,H18C)
;

loop_
_space_group_symop_operation_xyz
'x, y, z'
'-y, x-y, z'
'-x+y, -x, z'
'x+2/3, y+1/3, z+1/3'
'-y+2/3, x-y+1/3, z+1/3'
'-x+y+2/3, -x+1/3, z+1/3'
'x+1/3, y+2/3, z+2/3'
'-y+1/3, x-y+2/3, z+2/3'
'-x+y+1/3, -x+2/3, z+2/3'
'-x, -y, -z'
'y, -x+y, -z'
'x-y, x, -z'
'-x+2/3, -y+1/3, -z+1/3'
'y+2/3, -x+y+1/3, -z+1/3'
'x-y+2/3, x+1/3, -z+1/3'
'-x+1/3, -y+2/3, -z+2/3'
'y+1/3, -x+y+2/3, -z+2/3'
'x-y+1/3, x+2/3, -z+2/3'

loop_
_atom_site_label
_atom_site_type_symbol
_atom_site_fract_x
_atom_site_fract_y
_atom_site_fract_z
_atom_site_U_iso_or_equiv
_atom_site_adp_type
_atom_site_occupancy
_atom_site_site_symmetry_order
_atom_site_calc_flag
_atom_site_refinement_flags_posn
_atom_site_refinement_flags_adp
_atom_site_refinement_flags_occupancy
Fe1 Fe 0.3333 0.6667 0.1667 0.0388(7) Uani 1 6 d S T P
Fe2 Fe 0.3333 0.6667 0.41524(10) 0.0392(5) Uani 1 3 d S T P
S1 S 0.57128(10) 0.64418(11) 0.60820(15) 0.0744(8) Uani 1 1 d . . .
N1 N 0.4027(3) 0.7176(3) 0.2447(3) 0.0377(15) Uani 1 1 d . . .
N2 N 0.4038(3) 0.7179(2) 0.3394(3) 0.0345(14) Uani 1 1 d . . .
N3 N 0.4932(3) 0.7861(3) 0.2920(4) 0.0477(16) Uani 1 1 d . . .
N4 N 0.3852(3) 0.6485(3) 0.4885(4) 0.0428(16) Uani 1 1 d . . .
N5 N 0.4477(3) 0.6195(4) 0.7476(5) 0.082(2) Uani 1 1 d . . .
N6 N 0.4375(4) 0.5971(4) 0.3206(5) 0.088(3) Uani 1 1 d . . .
N7 N 0.6257(4) 0.6636(4) 0.3706(6) 0.104(3) Uani 1 1 d . . .
C1 C 0.4573(4) 0.7598(3) 0.2191(5) 0.0451(19) Uani 1 1 d . . .
H1 H 0.4694 0.7701 0.1591 0.054 Uiso 1 1 calc R . .
C2 C 0.4584(4) 0.7595(3) 0.3640(5) 0.0466(19) Uani 1 1 d . . .
H2 H 0.4711 0.7692 0.4239 0.056 Uiso 1 1 calc R . .
C3 C 0.5559(4) 0.8372(4) 0.2921(5) 0.065(2) Uani 1 1 d . . .
H3A H 0.5699 0.8471 0.3543 0.078 Uiso 1 1 calc R . .
H3B H 0.5567 0.8724 0.2655 0.078 Uiso 1 1 calc R . .
C4 C 0.5984(3) 0.8233(4) 0.2403(5) 0.057(2) Uani 1 1 d . . .
C5 C 0.5993(4) 0.7712(5) 0.2531(6) 0.084(3) Uani 1 1 d . . .
H5 H 0.5721 0.7425 0.2936 0.100 Uiso 1 1 calc R . .
C6 C 0.6396(5) 0.7596(5) 0.2078(8) 0.103(3) Uani 1 1 d . . .
H6 H 0.6391 0.7232 0.2167 0.124 Uiso 1 1 calc R . .
C7 C 0.6799(5) 0.8017(7) 0.1502(8) 0.112(4) Uani 1 1 d . . .
H7 H 0.7080 0.7947 0.1204 0.135 Uiso 1 1 calc R . .
C8 C 0.6796(5) 0.8547(6) 0.1356(9) 0.126(5) Uani 1 1 d . . .
H8 H 0.7074 0.8834 0.0956 0.151 Uiso 1 1 calc R . .
C9 C 0.6378(5) 0.8660(4) 0.1803(7) 0.091(3) Uani 1 1 d . . .
H9 H 0.6367 0.9014 0.1696 0.110 Uiso 1 1 calc R . .
C10 C 0.4189(4) 0.6391(3) 0.5268(5) 0.049(2) Uani 1 1 d . . .
C11 C 0.4624(3) 0.6297(3) 0.5747(5) 0.049(2) Uani 1 1 d . . .
C12 C 0.4543(4) 0.6238(4) 0.6709(6) 0.059(2) Uani 1 1 d . . .
C13 C 0.5133(3) 0.6323(3) 0.5336(5) 0.047(2) Uani 1 1 d . . .
C14 C 0.5214(4) 0.6309(4) 0.4395(5) 0.059(2) Uani 1 1 d . . .
C15 C 0.4746(4) 0.6131(4) 0.3745(6) 0.065(3) Uani 1 1 d . . .
C16 C 0.5788(5) 0.6484(4) 0.4010(6) 0.072(3) Uani 1 1 d . . .
C17 C 0.6045(6) 0.6000(7) 0.5718(8) 0.135(5) Uani 1 1 d . . .
H17A H 0.6262 0.6180 0.5158 0.162 Uiso 1 1 calc R . .
H17B H 0.6347 0.6055 0.6167 0.162 Uiso 1 1 calc R . .
C18 C 0.5704(7) 0.5405(6) 0.5572(11) 0.199(8) Uani 1 1 d . . .
H18A H 0.5410 0.5334 0.5109 0.299 Uiso 1 1 calc GR . .
H18B H 0.5499 0.5208 0.6122 0.299 Uiso 1 1 calc GR . .
H18C H 0.5957 0.5246 0.5378 0.299 Uiso 1 1 calc GR . .

loop_
_atom_site_aniso_label
_atom_site_aniso_U_11
_atom_site_aniso_U_22
_atom_site_aniso_U_33
_atom_site_aniso_U_23
_atom_site_aniso_U_13
_atom_site_aniso_U_12
Fe1 0.0475(11) 0.0475(11) 0.0212(12) 0.000 0.000 0.0238(5)
Fe2 0.0476(8) 0.0476(8) 0.0224(9) 0.000 0.000 0.0238(4)
S1 0.0799(18) 0.1003(19) 0.0613(14) 0.0012(13) -0.0091(12) 0.0588(16)
N1 0.046(4) 0.046(4) 0.023(3) 0.003(3) 0.001(3) 0.025(3)
N2 0.042(4) 0.034(4) 0.017(3) 0.004(3) 0.004(3) 0.011(3)
N3 0.035(4) 0.053(4) 0.039(4) -0.004(3) 0.000(3) 0.009(4)
N4 0.047(4) 0.062(4) 0.025(3) 0.003(3) 0.000(3) 0.032(4)
N5 0.092(6) 0.136(7) 0.044(4) 0.006(5) 0.004(4) 0.076(5)
N6 0.116(7) 0.151(8) 0.036(4) -0.008(5) -0.009(4) 0.094(6)
N7 0.095(7) 0.139(8) 0.093(7) 0.008(5) 0.029(6) 0.071(7)
C1 0.057(6) 0.056(5) 0.023(4) -0.007(4) -0.011(4) 0.029(5)
C2 0.050(5) 0.048(5) 0.034(4) -0.001(4) -0.007(4) 0.018(5)
C3 0.056(6) 0.070(6) 0.050(5) -0.004(4) -0.005(4) 0.018(5)
C4 0.047(5) 0.068(6) 0.039(5) 0.004(5) -0.002(4) 0.016(5)
C5 0.071(7) 0.108(9) 0.080(7) 0.028(6) 0.024(5) 0.051(7)
C6 0.105(9) 0.135(10) 0.092(8) 0.026(8) 0.016(7) 0.077(9)
C7 0.094(9) 0.161(13) 0.085(8) 0.004(9) 0.030(7) 0.066(10)
C8 0.097(10) 0.110(11) 0.130(11) 0.016(9) 0.046(8) 0.021(9)
C9 0.091(8) 0.080(7) 0.080(7) 0.012(6) 0.036(6) 0.025(6)
C10 0.065(6) 0.055(5) 0.026(4) 0.005(4) 0.010(4) 0.028(5)
C11 0.051(5) 0.061(5) 0.036(4) 0.002(4) -0.004(4) 0.029(4)
C12 0.062(6) 0.083(7) 0.049(6) -0.003(5) -0.003(5) 0.049(5)
C13 0.045(5) 0.062(5) 0.035(4) 0.005(4) -0.003(4) 0.027(4)
C14 0.066(6) 0.078(6) 0.039(5) 0.003(4) -0.003(5) 0.040(5)
C15 0.089(7) 0.102(8) 0.036(5) 0.008(5) 0.013(5) 0.071(6)
C16 0.072(7) 0.085(7) 0.067(6) -0.003(5) 0.010(6) 0.046(6)
C17 0.163(13) 0.161(13) 0.133(11) -0.001(9) -0.012(9) 0.120(12)
C18 0.256(19) 0.088(10) 0.25(2) -0.047(11) -0.068(15) 0.085(13)

loop_
_atom_type_symbol
_atom_type_description
_atom_type_scat_dispersion_real
_atom_type_scat_dispersion_imag
_atom_type_scat_source
C C 0.0033 0.0016 'International Tables Vol C Tables 4.2.6.8 and 6.1.1.4'
H H 0.0000 0.0000 'International Tables Vol C Tables 4.2.6.8 and 6.1.1.4'
Fe Fe 0.3463 0.8444 'International Tables Vol C Tables 4.2.6.8 and 6.1.1.4'
N N 0.0061 0.0033 'International Tables Vol C Tables 4.2.6.8 and 6.1.1.4'
S S 0.1246 0.1234 'International Tables Vol C Tables 4.2.6.8 and 6.1.1.4'

loop_
_geom_angle_atom_site_label_1
_geom_angle_atom_site_label_2
_geom_angle_atom_site_label_3
_geom_angle
_geom_angle_site_symmetry_1
_geom_angle_site_symmetry_3
N1 Fe1 N1 90.9(2) 2_665 15
N1 Fe1 N1 89.1(2) 2_665 3_565
N1 Fe1 N1 180.0(2) 2_665 14_455
N1 Fe1 N1 90.9(2) . 14_455
N1 Fe1 N1 90.9(2) 13_565 3_565
N1 Fe1 N1 89.1(2) . 3_565
N1 Fe1 N1 89.1(2) 2_665 .
N1 Fe1 N1 90.9(2) 2_665 13_565
N1 Fe1 N1 90.9(2) 15 .
N1 Fe1 N1 180.0 15 3_565
N1 Fe1 N1 180.0 13_565 .
N1 Fe1 N1 89.1(2) 15 13_565
N1 Fe1 N1 89.1(2) 13_565 14_455
N1 Fe1 N1 89.1(2) 15 14_455
N1 Fe1 N1 90.9(2) 14_455 3_565
N2 Fe2 N2 90.6(2) 2_665 3_565
N2 Fe2 N2 90.6(2) . 3_565
N2 Fe2 N2 90.6(2) 2_665 .
N4 Fe2 N2 89.2(2) 3_565 2_665
N4 Fe2 N2 178.9(2) 2_665 3_565
N4 Fe2 N2 89.2(2) . 3_565
N4 Fe2 N2 88.3(2) . .
N4 Fe2 N2 88.3(2) 2_665 2_665
N4 Fe2 N2 89.2(2) 2_665 .
N4 Fe2 N2 178.9(2) 3_565 .
N4 Fe2 N2 88.3(2) 3_565 3_565
N4 Fe2 N2 178.9(2) . 2_665
N4 Fe2 N4 91.8(2) 2_665 3_565
N4 Fe2 N4 91.9(2) 2_665 .
N4 Fe2 N4 91.9(2) 3_565 .
C13 S1 C17 109.1(5) . .
N2 N1 Fe1 126.8(4) . .
C1 N1 Fe1 127.4(4) . .
C1 N1 N2 105.8(5) . .
N1 N2 Fe2 124.0(4) . .
C2 N2 Fe2 129.1(4) . .
C2 N2 N1 106.9(5) . .
C1 N3 C3 127.4(6) . .
C2 N3 C1 105.4(6) . .
C2 N3 C3 127.0(6) . .
C10 N4 Fe2 175.0(6) . .
N1 C1 N3 110.8(6) . .
N1 C1 H1 124.6 . .
N3 C1 H1 124.6 . .
N2 C2 N3 111.0(6) . .
N2 C2 H2 124.5 . .
N3 C2 H2 124.5 . .
N3 C3 H3A 109.1 . .
N3 C3 H3B 109.1 . .
N3 C3 C4 112.5(6) . .
H3A C3 H3B 107.8 . .
C4 C3 H3A 109.1 . .
C4 C3 H3B 109.1 . .
C5 C4 C3 121.8(8) . .
C5 C4 C9 120.3(9) . .
C9 C4 C3 117.9(9) . .
C4 C5 H5 119.2 . .
C4 C5 C6 121.6(9) . .
C6 C5 H5 119.2 . .
C5 C6 H6 120.4 . .
C7 C6 C5 119.2(11) . .
C7 C6 H6 120.4 . .
C6 C7 H7 119.9 . .
C6 C7 C8 120.2(11) . .
C8 C7 H7 119.9 . .
C7 C8 H8 119.7 . .
C7 C8 C9 120.5(11) . .
C9 C8 H8 119.7 . .
C4 C9 C8 118.1(10) . .
C4 C9 H9 120.9 . .
C8 C9 H9 120.9 . .
N4 C10 C11 177.9(9) . .
C12 C11 C10 115.0(7) . .
C13 C11 C10 123.7(6) . .
C13 C11 C12 121.0(7) . .
N5 C12 C11 179.4(9) . .
C11 C13 S1 114.8(5) . .
C11 C13 C14 124.6(6) . .
C14 C13 S1 120.3(6) . .
C13 C14 C15 124.4(7) . .
C13 C14 C16 121.9(7) . .
C15 C14 C16 113.7(7) . .
N6 C15 C14 177.3(9) . .
N7 C16 C14 178.7(11) . .
S1 C17 H17A 107.0 . .
S1 C17 H17B 107.0 . .
H17A C17 H17B 106.8 . .
C18 C17 S1 121.1(12) . .
C18 C17 H17A 107.0 . .
C18 C17 H17B 107.0 . .
C17 C18 H18A 109.5 . .
C17 C18 H18B 109.5 . .
C17 C18 H18C 109.5 . .
H18A C18 H18B 109.5 . .
H18A C18 H18C 109.5 . .
H18B C18 H18C 109.5 . .

loop_
_geom_bond_atom_site_label_1
_geom_bond_atom_site_label_2
_geom_bond_distance
_geom_bond_site_symmetry_2
Fe1 N1 1.958(5) 2_665
Fe1 N1 1.958(5) 13_565
Fe1 N1 1.958(5) 15
Fe1 N1 1.958(5) 14_455
Fe1 N1 1.958(5) .
Fe1 N1 1.958(5) 3_565
Fe2 N2 1.957(5) .
Fe2 N2 1.957(5) 2_665
Fe2 N2 1.957(5) 3_565
Fe2 N4 1.934(6) 3_565
Fe2 N4 1.934(6) .
Fe2 N4 1.934(6) 2_665
S1 C13 1.742(7) .
S1 C17 1.796(11) .
N1 N2 1.396(6) .
N1 C1 1.317(8) .
N2 C2 1.310(8) .
N3 C1 1.352(8) .
N3 C2 1.332(8) .
N3 C3 1.471(9) .
N4 C10 1.147(9) .
N5 C12 1.140(9) .
N6 C15 1.143(10) .
N7 C16 1.146(10) .
C1 H1 0.9300 .
C2 H2 0.9300 .
C3 H3A 0.9700 .
C3 H3B 0.9700 .
C3 C4 1.504(11) .
C4 C5 1.353(11) .
C4 C9 1.370(11) .
C5 H5 0.9300 .
C5 C6 1.373(12) .
C6 H6 0.9300 .
C6 C7 1.351(14) .
C7 H7 0.9300 .
C7 C8 1.372(14) .
C8 H8 0.9300 .
C8 C9 1.399(13) .
C9 H9 0.9300 .
C10 C11 1.431(11) .
C11 C12 1.429(11) .
C11 C13 1.402(9) .
C13 C14 1.406(9) .
C14 C15 1.414(11) .
C14 C16 1.416(12) .
C17 H17A 0.9700 .
C17 H17B 0.9700 .
C17 C18 1.333(14) .
C18 H18A 0.9600 .
C18 H18B 0.9600 .
C18 H18C 0.9600 .

loop_
_geom_torsion_atom_site_label_1
_geom_torsion_atom_site_label_2
_geom_torsion_atom_site_label_3
_geom_torsion_atom_site_label_4
_geom_torsion
Fe1 N1 N2 Fe2 -1.0(7)
Fe1 N1 N2 C2 -178.5(4)
Fe1 N1 C1 N3 179.2(4)
Fe2 N2 C2 N3 -177.8(4)
S1 C13 C14 C15 170.5(7)
S1 C13 C14 C16 -10.2(11)
N1 N2 C2 N3 -0.5(7)
N2 N1 C1 N3 1.2(7)
N3 C3 C4 C5 -48.1(10)
N3 C3 C4 C9 133.4(8)
C1 N1 N2 Fe2 177.0(4)
C1 N1 N2 C2 -0.4(7)
C1 N3 C2 N2 1.2(8)
C1 N3 C3 C4 -60.4(9)
C2 N3 C1 N1 -1.5(8)
C2 N3 C3 C4 125.7(8)
C3 N3 C1 N1 -176.4(7)
C3 N3 C2 N2 176.1(6)
C3 C4 C5 C6 -177.8(8)
C3 C4 C9 C8 176.6(9)
C4 C5 C6 C7 1.1(16)
C5 C4 C9 C8 -1.9(14)
C5 C6 C7 C8 -1.6(18)
C6 C7 C8 C9 0(2)
C7 C8 C9 C4 1.5(18)
C9 C4 C5 C6 0.6(14)
C10 C11 C13 S1 159.9(6)
C10 C11 C13 C14 -14.7(12)
C11 C13 C14 C15 -15.1(13)
C11 C13 C14 C16 164.1(8)
C12 C11 C13 S1 -13.2(9)
C12 C11 C13 C14 172.2(8)
C13 S1 C17 C18 -53.4(14)
C17 S1 C13 C11 142.1(7)
C17 S1 C13 C14 -43.0(8)
